data_7056491
loop_
_publ_author_name
'Arumugam, Shanmugapriya'
'Jain, Ruchi'
'Devaraj, Sabarinathan'
'Giriraj, Kalaiarasi'
'Dallemer, Frederic'
'Prabhakaran, Rathinasabapathi'

_publ_section_title
;
 Structurally different mono, bi and trinuclear Pd(II) complexes and their
 DNA/Protein interaction, DNA cleavage, anti-oxidant, anti-microbial and
 cytotoxicity studies
;
_journal_name_full 'New J. Chem.'
_journal_paper_doi 10.1039/C7NJ01556A
_journal_year 2017
_chemical_formula_moiety 'C33 H39 N9 O6 Pd3 S3, C4 H8 O2'
_chemical_formula_sum 'C37 H47 N9 O8 Pd3 S3'
_chemical_formula_weight 1161.21
_space_group_crystal_system triclinic
_space_group_IT_number 2
_space_group_name_Hall '-P 1'
_space_group_name_H-M_alt 'P -1'
_atom_sites_solution_hydrogens geom
_audit_creation_date
;
'Fri Feb 06 02:47:03 2015'
;
_audit_creation_method
;
CrysAlisPro, Agilent Technologies,
Version 1.171.37.35 (release 13-08-2014 CrysAlis171 .NET)
(compiled Aug 13 2014,18:06:01)
;
_audit_update_record
;
2017-03-17 deposited with the CCDC.
2017-08-02 downloaded from the CCDC.
;
_cell_angle_alpha 116.500(2)
_cell_angle_beta 92.908(2)
_cell_angle_gamma 114.528(2)
_cell_formula_units_Z 2
_cell_length_a 13.2741(3)
_cell_length_b 14.1583(3)
_cell_length_c 15.4049(4)
_cell_measurement_reflns_used 16847
_cell_measurement_temperature 293(2)
_cell_measurement_theta_max 28.7150
_cell_measurement_theta_min 3.6730
_cell_volume 2256.01(12)
_computing_cell_refinement
;
CrysAlisPro, Agilent Technologies,
Version 1.171.37.35 (release 13-08-2014 CrysAlis171 .NET)
(compiled Aug 13 2014,18:06:01)
;
_computing_data_collection
;
CrysAlisPro, Agilent Technologies,
Version 1.171.37.35 (release 13-08-2014 CrysAlis171 .NET)
(compiled Aug 13 2014,18:06:01)
;
_computing_data_reduction
;
CrysAlisPro, Agilent Technologies,
Version 1.171.37.35 (release 13-08-2014 CrysAlis171 .NET)
(compiled Aug 13 2014,18:06:01)
;
_computing_molecular_graphics 'Olex2 (Dolomanov et al., 2009)'
_computing_publication_material 'Olex2 (Dolomanov et al., 2009)'
_computing_structure_refinement 'ShelXL (Sheldrick, 2008)'
_diffrn_ambient_temperature 293(2)
_diffrn_detector 'CCD plate'
_diffrn_detector_area_resol_mean 5.3048
_diffrn_detector_type AtlasS2
_diffrn_measured_fraction_theta_full 0.997
_diffrn_measured_fraction_theta_max 0.890
_diffrn_measurement_details
;
#__ type_ start__ end____ width___ exp.time_
  1 omega  -20.00   53.00   1.0000   30.0000
omega____ theta____ kappa____ phi______ frames
    -       11.7039  -99.0000    0.0000 73

#__ type_ start__ end____ width___ exp.time_
  2 omega  -20.00   53.00   1.0000   30.0000
omega____ theta____ kappa____ phi______ frames
    -       11.7039  -99.0000   90.0000 73

#__ type_ start__ end____ width___ exp.time_
  3 omega  -20.00   53.00   1.0000   30.0000
omega____ theta____ kappa____ phi______ frames
    -       11.7039  -99.0000 -180.0000 73

#__ type_ start__ end____ width___ exp.time_
  4 omega  -36.00   62.00   1.0000   30.0000
omega____ theta____ kappa____ phi______ frames
    -      -11.9382   38.0000  120.0000 98

#__ type_ start__ end____ width___ exp.time_
  5 omega  -20.00   29.00   1.0000   30.0000
omega____ theta____ kappa____ phi______ frames
    -      -11.9382  -99.0000 -150.0000 49

#__ type_ start__ end____ width___ exp.time_
  6 omega -100.00   76.00   1.0000   30.0000
omega____ theta____ kappa____ phi______ frames
    -      -11.9382    0.0000 -120.0000 176

#__ type_ start__ end____ width___ exp.time_
  7 omega  -13.00   86.00   1.0000   30.0000
omega____ theta____ kappa____ phi______ frames
    -       11.7039   38.0000 -180.0000 99

#__ type_ start__ end____ width___ exp.time_
  8 omega  -16.00   85.00   1.0000   30.0000
omega____ theta____ kappa____ phi______ frames
    -       11.7039   57.0000  -90.0000 101

#__ type_ start__ end____ width___ exp.time_
  9 omega  -20.00   39.00   1.0000   30.0000
omega____ theta____ kappa____ phi______ frames
    -       11.7039  -99.0000 -120.0000 59

#__ type_ start__ end____ width___ exp.time_
 10 omega  -20.00   29.00   1.0000   30.0000
omega____ theta____ kappa____ phi______ frames
    -      -11.9382  -99.0000  150.0000 49
;
_diffrn_measurement_device 'four-circle diffractometer'
_diffrn_measurement_device_type 'SuperNova, Dual, Cu at zero, AtlasS2'
_diffrn_measurement_method '\w scans'
_diffrn_orient_matrix_UB_11 -0.0135493000
_diffrn_orient_matrix_UB_12 0.0474939000
_diffrn_orient_matrix_UB_13 0.0223244000
_diffrn_orient_matrix_UB_21 -0.0207527000
_diffrn_orient_matrix_UB_22 -0.0108858000
_diffrn_orient_matrix_UB_23 -0.0487020000
_diffrn_orient_matrix_UB_31 -0.0561415000
_diffrn_orient_matrix_UB_32 -0.0418155000
_diffrn_orient_matrix_UB_33 -0.0044150000
_diffrn_radiation_monochromator mirror
_diffrn_radiation_probe x-ray
_diffrn_radiation_type MoK\a
_diffrn_radiation_wavelength 0.71073
_diffrn_reflns_av_R_equivalents 0.0489
_diffrn_reflns_av_unetI/netI 0.0634
_diffrn_reflns_Laue_measured_fraction_full 0.997
_diffrn_reflns_Laue_measured_fraction_max 0.890
_diffrn_reflns_limit_h_max 18
_diffrn_reflns_limit_h_min -17
_diffrn_reflns_limit_k_max 18
_diffrn_reflns_limit_k_min -19
_diffrn_reflns_limit_l_max 21
_diffrn_reflns_limit_l_min -21
_diffrn_reflns_number 50595
_diffrn_reflns_point_group_measured_fraction_full 0.997
_diffrn_reflns_point_group_measured_fraction_max 0.890
_diffrn_reflns_theta_full 25.242
_diffrn_reflns_theta_max 29.718
_diffrn_reflns_theta_min 3.364
_diffrn_source 'SuperNova (Mo) X-ray Source'
_exptl_absorpt_coefficient_mu 1.380
_exptl_absorpt_correction_T_max 1.00000
_exptl_absorpt_correction_T_min 0.83394
_exptl_absorpt_correction_type multi-scan
_exptl_absorpt_process_details
;
CrysAlisPro, Agilent Technologies,
Version 1.171.37.35 (release 13-08-2014 CrysAlis171 .NET)
(compiled Aug 13 2014,18:06:01)
Empirical absorption correction using spherical harmonics,
 implemented in SCALE3 ABSPACK scaling algorithm.
;
_exptl_crystal_colour colourless
_exptl_crystal_colour_primary colourless
_exptl_crystal_density_diffrn 1.709
_exptl_crystal_F_000 1164
_exptl_crystal_size_max 0.2
_exptl_crystal_size_mid 0.07
_exptl_crystal_size_min 0.05
_refine_diff_density_max 1.252
_refine_diff_density_min -0.600
_refine_diff_density_rms 0.099
_refine_ls_extinction_method none
_refine_ls_goodness_of_fit_ref 1.052
_refine_ls_hydrogen_treatment constr
_refine_ls_matrix_type full
_refine_ls_number_parameters 557
_refine_ls_number_reflns 11417
_refine_ls_number_restraints 2
_refine_ls_restrained_S_all 1.052
_refine_ls_R_factor_all 0.0667
_refine_ls_R_factor_gt 0.0430
_refine_ls_shift/su_max 0.000
_refine_ls_shift/su_mean 0.000
_refine_ls_structure_factor_coef Fsqd
_refine_ls_weighting_details 'w=1/[\s^2^(Fo^2^)+(0.0405P)^2^+1.9382P] where P=(Fo^2^+2Fc^2^)/3'
_refine_ls_weighting_scheme calc
_refine_ls_wR_factor_gt 0.0893
_refine_ls_wR_factor_ref 0.1019
_reflns_Friedel_coverage 0.000
_reflns_number_gt 8548
_reflns_number_total 11417
_reflns_threshold_expression 'I > 2\s(I)'
_cod_data_source_file c7nj01556a2.cif
_cod_data_source_block apl20de
_cod_original_cell_volume 2256.02(10)
_cod_database_code 7056491
_shelxl_version_number 2014/6
_shelx_space_group_comment
;
The symmetry employed for this shelxl refinement is uniquely defined
by the following loop, which should always be used as a source of
symmetry information in preference to the above space-group names.
They are only intended as comments.
;
_reflns_odcompleteness_completeness 99.75
_reflns_odcompleteness_iscentric 1
_reflns_odcompleteness_theta 26.32
_olex2_refinement_description
;
1. Fixed Uiso
 At 1.2 times of:
  All C(H) groups, All C(H,H) groups, All N(H) groups
 At 1.5 times of:
  All C(H,H,H) groups
2. Restrained distances
 O4-C22B = O4-C22C
 1.39 with sigma of 0.0005
3. Uiso/Uaniso restraints and constraints
Uanis(C22A) = Uanis(C22B) = Uanis(C22C)
4. Others
 Fixed Sof: C22A(0.33333) H22A(0.33333) H22B(0.33333) H22C(0.33333)
 C22B(0.33333) H22D(0.33333) H22E(0.33333) H22F(0.33333) C22C(0.33333)
 H22G(0.33333) H22H(0.33333) H22I(0.33333)
5.a Secondary CH2 refined with riding coordinates:
 C9(H9A,H9B), C20(H20A,H20B), C31(H31A,H31B), C36(H36A,H36B)
5.b Aromatic/amide H refined with riding coordinates:
 N3(H3), N6(H6), N9(H9), C1(H1), C3(H3A), C4(H4), C5(H5), C12(H12), C14(H14),
 C15(H15), C16(H16), C23(H23), C25(H25), C26(H26), C27(H27)
5.c Idealised Me refined as rotating group:
 C10(H10A,H10B,H10C), C11(H11A,H11B,H11C), C21(H21A,H21B,H21C), C32(H32A,H32B,
 H32C), C33(H33A,H33B,H33C), C34(H34A,H34B,H34C), C37(H37A,H37B,H37C),
 C22A(H22A,H22B,H22C), C22B(H22D,H22E,H22F), C22C(H22G,H22H,H22I)
;
_olex2_submission_special_instructions 'No special instructions were received'

loop_
_space_group_symop_id
_space_group_symop_operation_xyz
1 'x, y, z'
2 '-x, -y, -z'

loop_
_atom_site_label
_atom_site_type_symbol
_atom_site_fract_x
_atom_site_fract_y
_atom_site_fract_z
_atom_site_U_iso_or_equiv
_atom_site_adp_type
_atom_site_occupancy
_atom_site_site_symmetry_order
_atom_site_calc_flag
_atom_site_refinement_flags_posn
_atom_site_refinement_flags_occupancy
_atom_site_disorder_assembly
_atom_site_disorder_group
Pd1 Pd 0.40127(2) 0.95240(2) 0.15130(2) 0.03710(8) Uani 1 1 d . . . .
Pd2 Pd 0.64203(2) 1.05559(2) 0.32711(2) 0.03623(8) Uani 1 1 d . . . .
Pd3 Pd 0.47941(3) 1.23556(2) 0.43705(2) 0.03837(8) Uani 1 1 d . . . .
S1 S 0.58810(8) 1.09224(8) 0.20472(7) 0.0372(2) Uani 1 1 d . . . .
S2 S 0.64754(9) 1.22297(8) 0.44731(7) 0.0414(2) Uani 1 1 d . . . .
S3 S 0.36496(8) 1.04720(8) 0.30505(7) 0.0405(2) Uani 1 1 d . . . .
O1 O 0.2350(2) 0.8208(2) 0.0980(2) 0.0569(8) Uani 1 1 d . . . .
O2 O 0.0170(3) 0.6895(3) 0.0561(3) 0.0823(11) Uani 1 1 d . . . .
O3 O 0.6525(3) 0.9131(2) 0.2238(2) 0.0480(7) Uani 1 1 d . . . .
O4 O 0.6621(4) 0.7342(3) 0.0682(3) 0.0867(12) Uani 1 1 d D . . .
O5 O 0.5700(3) 1.3948(2) 0.5685(2) 0.0522(7) Uani 1 1 d . . . .
O6 O 0.7116(4) 1.5875(3) 0.7350(3) 0.0842(11) Uani 1 1 d . . . .
N1 N 0.4388(3) 0.8637(3) 0.0266(2) 0.0420(7) Uani 1 1 d . . . .
N2 N 0.5503(3) 0.9084(3) 0.0178(2) 0.0445(7) Uani 1 1 d . . . .
N3 N 0.7359(3) 1.0633(3) 0.1007(3) 0.0520(8) Uani 1 1 d . . . .
H3 H 0.7824 1.1350 0.1507 0.062 Uiso 1 1 calc R . . .
N4 N 0.6705(3) 1.0290(3) 0.4401(2) 0.0442(7) Uani 1 1 d . . . .
N5 N 0.6751(3) 1.1062(3) 0.5388(3) 0.0546(9) Uani 1 1 d . . . .
N6 N 0.6563(3) 1.2729(3) 0.6373(3) 0.0600(10) Uani 1 1 d . . . .
H6 H 0.6530 1.3347 0.6431 0.072 Uiso 1 1 calc R . . .
N7 N 0.3389(3) 1.2530(3) 0.4245(2) 0.0444(8) Uani 1 1 d . . . .
N8 N 0.2369(3) 1.1611(3) 0.3486(3) 0.0543(9) Uani 1 1 d . . . .
N9 N 0.1462(3) 0.9678(4) 0.2119(3) 0.0672(11) Uani 1 1 d . . . .
H9 H 0.1536 0.9115 0.1637 0.081 Uiso 1 1 calc R . . .
C1 C 0.3640(4) 0.7583(4) -0.0499(3) 0.0497(10) Uani 1 1 d . . . .
H1 H 0.3924 0.7237 -0.1024 0.060 Uiso 1 1 calc R . . .
C2 C 0.2445(4) 0.6892(4) -0.0635(3) 0.0526(10) Uani 1 1 d . . . .
C3 C 0.1811(5) 0.5783(5) -0.1585(4) 0.0793(16) Uani 1 1 d . . . .
H3A H 0.2191 0.5546 -0.2062 0.095 Uiso 1 1 calc R . . .
C4 C 0.0652(5) 0.5069(5) -0.1795(5) 0.102(2) Uani 1 1 d . . . .
H4 H 0.0249 0.4349 -0.2416 0.122 Uiso 1 1 calc R . . .
C5 C 0.0063(5) 0.5403(5) -0.1095(5) 0.0922(19) Uani 1 1 d . . . .
H5 H -0.0728 0.4907 -0.1249 0.111 Uiso 1 1 calc R . . .
C6 C 0.0650(4) 0.6466(4) -0.0176(4) 0.0678(13) Uani 1 1 d . . . .
C7 C 0.1865(4) 0.7232(4) 0.0078(3) 0.0524(10) Uani 1 1 d . . . .
C8 C 0.6251(3) 1.0089(3) 0.0966(3) 0.0408(8) Uani 1 1 d . . . .
C9 C 0.7796(4) 1.0017(5) 0.0202(4) 0.0740(15) Uani 1 1 d . . . .
H9A H 0.7633 0.9254 0.0145 0.089 Uiso 1 1 calc R . . .
H9B H 0.7388 0.9839 -0.0438 0.089 Uiso 1 1 calc R . . .
C10 C 0.9011(5) 1.0722(7) 0.0387(5) 0.118(3) Uani 1 1 d . . . .
H10A H 0.9239 1.0317 -0.0187 0.177 Uiso 1 1 calc GR . . .
H10B H 0.9424 1.0821 0.0978 0.177 Uiso 1 1 calc GR . . .
H10C H 0.9186 1.1502 0.0494 0.177 Uiso 1 1 calc GR . . .
C11 C -0.1053(4) 0.6217(6) 0.0342(5) 0.102(2) Uani 1 1 d . . . .
H11A H -0.1427 0.6102 -0.0275 0.152 Uiso 1 1 calc GR . . .
H11B H -0.1298 0.6649 0.0888 0.152 Uiso 1 1 calc GR . . .
H11C H -0.1258 0.5443 0.0265 0.152 Uiso 1 1 calc GR . . .
C12 C 0.6838(4) 0.9392(4) 0.4285(3) 0.0513(10) Uani 1 1 d . . . .
H12 H 0.6955 0.9347 0.4863 0.062 Uiso 1 1 calc R . . .
C13 C 0.6826(4) 0.8462(4) 0.3378(3) 0.0489(10) Uani 1 1 d . . . .
C14 C 0.6946(5) 0.7547(5) 0.3442(4) 0.0707(14) Uani 1 1 d . . . .
H14 H 0.7050 0.7602 0.4068 0.085 Uiso 1 1 calc R . . .
C15 C 0.6914(5) 0.6601(5) 0.2633(4) 0.0794(16) Uani 1 1 d . . . .
H15 H 0.6976 0.6005 0.2700 0.095 Uiso 1 1 calc R . . .
C16 C 0.6788(4) 0.6516(4) 0.1707(4) 0.0635(13) Uani 1 1 d . . . .
H16 H 0.6778 0.5867 0.1151 0.076 Uiso 1 1 calc R . . .
C17 C 0.6679(4) 0.7379(4) 0.1595(3) 0.0540(10) Uani 1 1 d . . . .
C18 C 0.6665(3) 0.8374(3) 0.2419(3) 0.0425(9) Uani 1 1 d . . . .
C19 C 0.6590(4) 1.1938(4) 0.5487(3) 0.0497(10) Uani 1 1 d . . . .
C20 C 0.6587(5) 1.2563(5) 0.7245(3) 0.0696(13) Uani 1 1 d . . . .
H20A H 0.7325 1.2635 0.7470 0.084 Uiso 1 1 calc R . . .
H20B H 0.5981 1.1760 0.7049 0.084 Uiso 1 1 calc R . . .
C21 C 0.6417(5) 1.3483(5) 0.8084(4) 0.0789(16) Uani 1 1 d . . . .
H21A H 0.5683 1.3405 0.7862 0.118 Uiso 1 1 calc GR . . .
H21B H 0.7024 1.4277 0.8284 0.118 Uiso 1 1 calc GR . . .
H21C H 0.6434 1.3365 0.8650 0.118 Uiso 1 1 calc GR . . .
C23 C 0.3365(4) 1.3515(4) 0.4846(3) 0.0498(10) Uani 1 1 d . . . .
H23 H 0.2694 1.3534 0.4676 0.060 Uiso 1 1 calc R . . .
C24 C 0.4250(4) 1.4576(4) 0.5743(3) 0.0499(10) Uani 1 1 d . . . .
C25 C 0.3962(5) 1.5492(4) 0.6275(4) 0.0650(14) Uani 1 1 d . . . .
H25 H 0.3252 1.5395 0.6025 0.078 Uiso 1 1 calc R . . .
C26 C 0.4729(6) 1.6523(4) 0.7159(4) 0.0721(16) Uani 1 1 d . . . .
H26 H 0.4533 1.7122 0.7506 0.087 Uiso 1 1 calc R . . .
C27 C 0.5788(6) 1.6687(4) 0.7543(4) 0.0749(16) Uani 1 1 d . . . .
H27 H 0.6299 1.7392 0.8145 0.090 Uiso 1 1 calc R . . .
C28 C 0.6090(5) 1.5816(4) 0.7040(3) 0.0609(13) Uani 1 1 d . . . .
C29 C 0.5322(4) 1.4725(3) 0.6115(3) 0.0497(10) Uani 1 1 d . . . .
C30 C 0.2407(3) 1.0646(4) 0.2876(3) 0.0476(9) Uani 1 1 d . . . .
C31 C 0.0327(4) 0.9563(6) 0.2099(5) 0.0904(19) Uani 1 1 d . . . .
H31A H -0.0197 0.8949 0.1423 0.108 Uiso 1 1 calc R . . .
H31B H 0.0369 1.0325 0.2256 0.108 Uiso 1 1 calc R . . .
C32 C -0.0145(6) 0.9221(7) 0.2856(6) 0.131(3) Uani 1 1 d . . . .
H32A H -0.0184 0.8470 0.2704 0.197 Uiso 1 1 calc GR . . .
H32B H -0.0906 0.9134 0.2812 0.197 Uiso 1 1 calc GR . . .
H32C H 0.0356 0.9844 0.3528 0.197 Uiso 1 1 calc GR . . .
C33 C 0.8001(6) 1.7003(6) 0.8181(5) 0.120(3) Uani 1 1 d . . . .
H33A H 0.8146 1.7635 0.8039 0.180 Uiso 1 1 calc GR . . .
H33B H 0.8697 1.6959 0.8278 0.180 Uiso 1 1 calc GR . . .
H33C H 0.7757 1.7173 0.8784 0.180 Uiso 1 1 calc GR . . .
O7 O -0.0657(6) 1.2598(7) 0.2942(5) 0.180(3) Uani 1 1 d . . . .
O8 O 0.0368(4) 1.3313(5) 0.4454(4) 0.1133(16) Uani 1 1 d . . . .
C34 C 0.0841(9) 1.4666(8) 0.3852(8) 0.165(4) Uani 1 1 d . . . .
H34A H 0.1573 1.4747 0.3748 0.247 Uiso 1 1 calc GR . . .
H34B H 0.0962 1.5264 0.4533 0.247 Uiso 1 1 calc GR . . .
H34C H 0.0469 1.4781 0.3385 0.247 Uiso 1 1 calc GR . . .
C35 C 0.0081(7) 1.3414(7) 0.3677(6) 0.112(2) Uani 1 1 d . . . .
C36 C -0.0266(7) 1.2156(8) 0.4386(8) 0.138(3) Uani 1 1 d . . . .
H36A H -0.1089 1.1870 0.4177 0.166 Uiso 1 1 calc R . . .
H36B H -0.0101 1.1574 0.3872 0.166 Uiso 1 1 calc R . . .
C37 C 0.0016(10) 1.2220(11) 0.5311(9) 0.191(5) Uani 1 1 d . . . .
H37A H -0.0265 1.1417 0.5194 0.287 Uiso 1 1 calc GR . . .
H37B H -0.0335 1.2613 0.5769 0.287 Uiso 1 1 calc GR . . .
H37C H 0.0841 1.2674 0.5602 0.287 Uiso 1 1 calc GR . . .
C22A C 0.6013(17) 0.6344(19) -0.0184(15) 0.076(4) Uani 0.3333 1 d . P A 1
H22A H 0.6469 0.5957 -0.0423 0.114 Uiso 0.3333 1 calc GR P A 1
H22B H 0.5783 0.6525 -0.0666 0.114 Uiso 0.3333 1 calc GR P A 1
H22C H 0.5337 0.5814 -0.0102 0.114 Uiso 0.3333 1 calc GR P A 1
C22B C 0.5635(9) 0.660(2) -0.0144(9) 0.076(4) Uani 0.3333 1 d D P A 2
H22D H 0.5255 0.5802 -0.0232 0.114 Uiso 0.3333 1 calc GR P A 2
H22E H 0.5849 0.6544 -0.0743 0.114 Uiso 0.3333 1 calc GR P A 2
H22F H 0.5119 0.6926 -0.0027 0.114 Uiso 0.3333 1 calc GR P A 2
C22C C 0.5443(5) 0.671(2) 0.0193(13) 0.076(4) Uani 0.3333 1 d D P A 3
H22G H 0.5174 0.5855 -0.0141 0.114 Uiso 0.3333 1 calc GR P A 3
H22H H 0.5305 0.6916 -0.0299 0.114 Uiso 0.3333 1 calc GR P A 3
H22I H 0.5035 0.6919 0.0680 0.114 Uiso 0.3333 1 calc GR P A 3

loop_
_atom_site_aniso_label
_atom_site_aniso_U_11
_atom_site_aniso_U_22
_atom_site_aniso_U_33
_atom_site_aniso_U_23
_atom_site_aniso_U_13
_atom_site_aniso_U_12
Pd1 0.04556(16) 0.03373(14) 0.03111(15) 0.01200(12) 0.01442(12) 0.02341(12)
Pd2 0.04615(16) 0.03425(14) 0.03051(15) 0.01413(12) 0.01279(12) 0.02407(12)
Pd3 0.05384(18) 0.03201(14) 0.03158(15) 0.01269(12) 0.01818(13) 0.02628(13)
S1 0.0486(5) 0.0350(4) 0.0333(5) 0.0160(4) 0.0162(4) 0.0259(4)
S2 0.0545(6) 0.0363(5) 0.0326(5) 0.0132(4) 0.0134(4) 0.0263(4)
S3 0.0494(5) 0.0353(4) 0.0349(5) 0.0127(4) 0.0177(4) 0.0244(4)
O1 0.0484(16) 0.0438(15) 0.0481(17) 0.0053(14) 0.0167(13) 0.0175(13)
O2 0.0488(18) 0.060(2) 0.081(3) 0.0069(19) 0.0199(17) 0.0125(16)
O3 0.0771(19) 0.0466(15) 0.0363(15) 0.0211(13) 0.0230(14) 0.0428(14)
O4 0.148(4) 0.056(2) 0.050(2) 0.0241(18) 0.041(2) 0.048(2)
O5 0.0692(18) 0.0367(14) 0.0395(16) 0.0069(12) 0.0146(14) 0.0308(14)
O6 0.101(3) 0.0483(19) 0.057(2) 0.0007(16) 0.002(2) 0.0292(19)
N1 0.0552(19) 0.0416(17) 0.0354(17) 0.0174(15) 0.0180(15) 0.0309(15)
N2 0.0539(19) 0.0474(18) 0.0349(18) 0.0170(16) 0.0197(15) 0.0308(16)
N3 0.050(2) 0.058(2) 0.045(2) 0.0213(17) 0.0223(16) 0.0294(17)
N4 0.060(2) 0.0426(17) 0.0351(18) 0.0183(15) 0.0158(15) 0.0310(16)
N5 0.087(3) 0.056(2) 0.0330(18) 0.0201(17) 0.0182(18) 0.048(2)
N6 0.095(3) 0.054(2) 0.0334(19) 0.0171(17) 0.0185(19) 0.044(2)
N7 0.058(2) 0.0404(17) 0.0432(19) 0.0191(15) 0.0278(16) 0.0316(16)
N8 0.052(2) 0.052(2) 0.052(2) 0.0173(18) 0.0196(17) 0.0304(17)
N9 0.046(2) 0.061(2) 0.063(3) 0.008(2) 0.0168(19) 0.0270(18)
C1 0.069(3) 0.044(2) 0.030(2) 0.0094(18) 0.0174(19) 0.033(2)
C2 0.061(3) 0.039(2) 0.038(2) 0.0085(18) 0.0094(19) 0.022(2)
C3 0.086(4) 0.054(3) 0.058(3) 0.006(2) 0.020(3) 0.026(3)
C4 0.084(4) 0.064(3) 0.066(4) -0.011(3) 0.006(3) 0.012(3)
C5 0.067(3) 0.059(3) 0.083(4) 0.003(3) 0.009(3) 0.013(3)
C6 0.066(3) 0.047(2) 0.061(3) 0.011(2) 0.014(2) 0.022(2)
C7 0.053(2) 0.038(2) 0.044(2) 0.0085(19) 0.0071(19) 0.0177(19)
C8 0.055(2) 0.045(2) 0.038(2) 0.0238(18) 0.0215(18) 0.0329(19)
C9 0.069(3) 0.095(4) 0.058(3) 0.029(3) 0.035(3) 0.049(3)
C10 0.084(4) 0.154(7) 0.100(5) 0.043(5) 0.041(4) 0.068(5)
C11 0.055(3) 0.080(4) 0.118(5) 0.027(4) 0.022(3) 0.017(3)
C12 0.072(3) 0.057(2) 0.044(2) 0.031(2) 0.023(2) 0.041(2)
C13 0.067(3) 0.048(2) 0.051(2) 0.030(2) 0.028(2) 0.039(2)
C14 0.115(4) 0.073(3) 0.070(3) 0.050(3) 0.048(3) 0.066(3)
C15 0.130(5) 0.067(3) 0.089(4) 0.052(3) 0.057(4) 0.071(3)
C16 0.087(3) 0.046(2) 0.074(3) 0.032(2) 0.047(3) 0.043(2)
C17 0.068(3) 0.046(2) 0.055(3) 0.026(2) 0.030(2) 0.032(2)
C18 0.045(2) 0.0391(19) 0.046(2) 0.0216(18) 0.0186(18) 0.0230(17)
C19 0.065(3) 0.048(2) 0.031(2) 0.0134(18) 0.0106(18) 0.031(2)
C20 0.100(4) 0.070(3) 0.032(2) 0.020(2) 0.014(2) 0.043(3)
C21 0.081(3) 0.084(4) 0.046(3) 0.020(3) 0.024(3) 0.033(3)
C23 0.070(3) 0.051(2) 0.053(3) 0.030(2) 0.036(2) 0.044(2)
C24 0.085(3) 0.042(2) 0.045(2) 0.0270(19) 0.037(2) 0.042(2)
C25 0.117(4) 0.057(3) 0.064(3) 0.040(3) 0.059(3) 0.065(3)
C26 0.143(5) 0.050(3) 0.056(3) 0.032(3) 0.059(3) 0.067(3)
C27 0.143(5) 0.041(2) 0.044(3) 0.020(2) 0.039(3) 0.048(3)
C28 0.102(4) 0.036(2) 0.040(2) 0.0176(19) 0.027(2) 0.032(2)
C29 0.089(3) 0.0328(19) 0.037(2) 0.0190(17) 0.032(2) 0.035(2)
C30 0.047(2) 0.050(2) 0.048(2) 0.022(2) 0.0233(19) 0.0278(19)
C31 0.054(3) 0.079(4) 0.093(4) 0.011(3) 0.016(3) 0.034(3)
C32 0.081(4) 0.118(6) 0.126(6) 0.029(5) 0.054(4) 0.026(4)
C33 0.129(6) 0.068(4) 0.072(4) -0.006(3) -0.016(4) 0.025(4)
O7 0.135(5) 0.166(6) 0.108(5) 0.026(4) -0.029(4) 0.021(4)
O8 0.100(3) 0.096(4) 0.093(4) 0.021(3) 0.005(3) 0.039(3)
C34 0.182(9) 0.104(7) 0.155(9) 0.048(6) 0.025(7) 0.048(7)
C35 0.096(5) 0.104(6) 0.085(5) 0.011(5) 0.012(4) 0.049(5)
C36 0.109(6) 0.103(6) 0.155(9) 0.054(6) 0.029(6) 0.027(5)
C37 0.213(13) 0.202(12) 0.144(10) 0.090(10) 0.040(9) 0.090(10)
C22A 0.066(8) 0.101(8) 0.079(8) 0.068(8) 0.023(5) 0.034(5)
C22B 0.066(8) 0.101(8) 0.079(8) 0.068(8) 0.023(5) 0.034(5)
C22C 0.066(8) 0.101(8) 0.079(8) 0.068(8) 0.023(5) 0.034(5)

loop_
_atom_type_symbol
_atom_type_description
_atom_type_scat_dispersion_real
_atom_type_scat_dispersion_imag
_atom_type_scat_source
C C 0.0033 0.0016 'International Tables Vol C Tables 4.2.6.8 and 6.1.1.4'
H H 0.0000 0.0000 'International Tables Vol C Tables 4.2.6.8 and 6.1.1.4'
N N 0.0061 0.0033 'International Tables Vol C Tables 4.2.6.8 and 6.1.1.4'
O O 0.0106 0.0060 'International Tables Vol C Tables 4.2.6.8 and 6.1.1.4'
Pd Pd -0.9988 1.0072 'International Tables Vol C Tables 4.2.6.8 and 6.1.1.4'
S S 0.1246 0.1234 'International Tables Vol C Tables 4.2.6.8 and 6.1.1.4'

loop_
_geom_angle_atom_site_label_1
_geom_angle_atom_site_label_2
_geom_angle_atom_site_label_3
_geom_angle
S1 Pd1 S3 94.80(3)
O1 Pd1 S1 177.18(9)
O1 Pd1 S3 87.80(8)
N1 Pd1 S1 84.46(10)
N1 Pd1 S3 173.77(9)
N1 Pd1 O1 92.84(12)
S2 Pd2 S1 89.85(3)
O3 Pd2 S1 91.83(8)
O3 Pd2 S2 174.90(9)
N4 Pd2 S1 171.62(10)
N4 Pd2 S2 84.48(9)
N4 Pd2 O3 94.35(12)
S3 Pd3 S2 96.74(3)
O5 Pd3 S2 85.52(9)
O5 Pd3 S3 171.22(9)
N7 Pd3 S2 176.35(9)
N7 Pd3 S3 84.29(10)
N7 Pd3 O5 93.99(12)
Pd1 S1 Pd2 95.56(3)
C8 S1 Pd1 95.95(13)
C8 S1 Pd2 105.32(12)
Pd2 S2 Pd3 117.53(4)
C19 S2 Pd2 96.54(14)
C19 S2 Pd3 104.32(15)
Pd3 S3 Pd1 127.34(4)
C30 S3 Pd1 111.73(14)
C30 S3 Pd3 96.24(14)
C7 O1 Pd1 125.5(3)
C6 O2 C11 117.2(4)
C18 O3 Pd2 124.3(2)
C17 O4 C22B 124.7(9)
C17 O4 C22C 104.2(8)
C22A O4 C17 122.7(9)
C29 O5 Pd3 124.1(3)
C28 O6 C33 117.2(5)
N2 N1 Pd1 121.8(2)
C1 N1 Pd1 123.5(3)
C1 N1 N2 114.6(3)
C8 N2 N1 114.2(3)
C8 N3 H3 119.8
C8 N3 C9 120.5(4)
C9 N3 H3 119.8
N5 N4 Pd2 121.8(2)
C12 N4 Pd2 123.2(3)
C12 N4 N5 114.9(3)
C19 N5 N4 114.2(3)
C19 N6 H6 119.2
C19 N6 C20 121.5(4)
C20 N6 H6 119.2
N8 N7 Pd3 121.9(2)
C23 N7 Pd3 123.1(3)
C23 N7 N8 115.0(3)
C30 N8 N7 114.7(3)
C30 N9 H9 119.3
C30 N9 C31 121.4(4)
C31 N9 H9 119.3
N1 C1 H1 116.0
N1 C1 C2 128.1(4)
C2 C1 H1 116.0
C1 C2 C3 116.0(4)
C7 C2 C1 124.7(4)
C7 C2 C3 119.2(4)
C2 C3 H3A 119.8
C4 C3 C2 120.4(5)
C4 C3 H3A 119.8
C3 C4 H4 119.5
C3 C4 C5 120.9(5)
C5 C4 H4 119.5
C4 C5 H5 120.0
C6 C5 C4 119.9(5)
C6 C5 H5 120.0
O2 C6 C5 125.4(5)
O2 C6 C7 113.8(4)
C5 C6 C7 120.9(5)
O1 C7 C2 125.1(4)
O1 C7 C6 116.3(4)
C2 C7 C6 118.6(4)
N2 C8 S1 123.3(3)
N2 C8 N3 121.7(4)
N3 C8 S1 114.8(3)
N3 C9 H9A 109.0
N3 C9 H9B 109.0
H9A C9 H9B 107.8
C10 C9 N3 112.7(5)
C10 C9 H9A 109.0
C10 C9 H9B 109.0
C9 C10 H10A 109.5
C9 C10 H10B 109.5
C9 C10 H10C 109.5
H10A C10 H10B 109.5
H10A C10 H10C 109.5
H10B C10 H10C 109.5
O2 C11 H11A 109.5
O2 C11 H11B 109.5
O2 C11 H11C 109.5
H11A C11 H11B 109.5
H11A C11 H11C 109.5
H11B C11 H11C 109.5
N4 C12 H12 116.1
N4 C12 C13 127.7(4)
C13 C12 H12 116.1
C12 C13 C18 124.6(3)
C14 C13 C12 116.7(4)
C14 C13 C18 118.6(4)
C13 C14 H14 118.8
C15 C14 C13 122.4(5)
C15 C14 H14 118.8
C14 C15 H15 120.1
C14 C15 C16 119.9(4)
C16 C15 H15 120.1
C15 C16 H16 119.7
C17 C16 C15 120.6(4)
C17 C16 H16 119.7
O4 C17 C18 117.0(4)
C16 C17 O4 121.1(4)
C16 C17 C18 121.8(4)
O3 C18 C13 125.7(4)
O3 C18 C17 117.7(4)
C17 C18 C13 116.6(3)
N5 C19 S2 122.4(3)
N5 C19 N6 121.6(4)
N6 C19 S2 115.9(3)
N6 C20 H20A 109.6
N6 C20 H20B 109.6
N6 C20 C21 110.3(4)
H20A C20 H20B 108.1
C21 C20 H20A 109.6
C21 C20 H20B 109.6
C20 C21 H21A 109.5
C20 C21 H21B 109.5
C20 C21 H21C 109.5
H21A C21 H21B 109.5
H21A C21 H21C 109.5
H21B C21 H21C 109.5
N7 C23 H23 116.1
N7 C23 C24 127.8(4)
C24 C23 H23 116.1
C25 C24 C23 115.4(4)
C29 C24 C23 124.6(4)
C29 C24 C25 120.0(4)
C24 C25 H25 120.0
C26 C25 C24 120.0(5)
C26 C25 H25 120.0
C25 C26 H26 119.5
C25 C26 C27 120.9(4)
C27 C26 H26 119.5
C26 C27 H27 119.9
C28 C27 C26 120.3(5)
C28 C27 H27 119.9
O6 C28 C29 113.6(4)
C27 C28 O6 125.5(5)
C27 C28 C29 120.9(5)
O5 C29 C24 126.0(4)
O5 C29 C28 116.2(4)
C24 C29 C28 117.8(4)
N8 C30 S3 122.6(3)
N8 C30 N9 120.5(4)
N9 C30 S3 116.7(3)
N9 C31 H31A 109.3
N9 C31 H31B 109.3
N9 C31 C32 111.6(6)
H31A C31 H31B 108.0
C32 C31 H31A 109.3
C32 C31 H31B 109.3
C31 C32 H32A 109.5
C31 C32 H32B 109.5
C31 C32 H32C 109.5
H32A C32 H32B 109.5
H32A C32 H32C 109.5
H32B C32 H32C 109.5
O6 C33 H33A 109.5
O6 C33 H33B 109.5
O6 C33 H33C 109.5
H33A C33 H33B 109.5
H33A C33 H33C 109.5
H33B C33 H33C 109.5
C35 O8 C36 118.7(7)
H34A C34 H34B 109.5
H34A C34 H34C 109.5
H34B C34 H34C 109.5
C35 C34 H34A 109.5
C35 C34 H34B 109.5
C35 C34 H34C 109.5
O7 C35 O8 121.8(9)
O7 C35 C34 125.7(10)
O8 C35 C34 112.4(7)
O8 C36 H36A 109.1
O8 C36 H36B 109.1
H36A C36 H36B 107.8
C37 C36 O8 112.6(9)
C37 C36 H36A 109.1
C37 C36 H36B 109.1
C36 C37 H37A 109.5
C36 C37 H37B 109.5
C36 C37 H37C 109.5
H37A C37 H37B 109.5
H37A C37 H37C 109.5
H37B C37 H37C 109.5
O4 C22A H22A 109.5
O4 C22A H22B 109.5
O4 C22A H22C 109.5
H22A C22A H22B 109.5
H22A C22A H22C 109.5
H22B C22A H22C 109.5
O4 C22B H22D 109.5
O4 C22B H22E 109.5
O4 C22B H22F 109.5
H22D C22B H22E 109.5
H22D C22B H22F 109.5
H22E C22B H22F 109.5
O4 C22C H22G 109.5
O4 C22C H22H 109.5
O4 C22C H22I 109.5
H22G C22C H22H 109.5
H22G C22C H22I 109.5
H22H C22C H22I 109.5

loop_
_geom_bond_atom_site_label_1
_geom_bond_atom_site_label_2
_geom_bond_distance
Pd1 S1 2.2383(10)
Pd1 S3 2.3366(10)
Pd1 O1 2.013(3)
Pd1 N1 1.994(3)
Pd2 S1 2.3197(9)
Pd2 S2 2.2309(10)
Pd2 O3 2.003(3)
Pd2 N4 1.988(3)
Pd3 S2 2.3146(10)
Pd3 S3 2.2446(10)
Pd3 O5 2.014(3)
Pd3 N7 1.992(3)
S1 C8 1.794(4)
S2 C19 1.798(4)
S3 C30 1.791(4)
O1 C7 1.308(5)
O2 C6 1.358(6)
O2 C11 1.425(6)
O3 C18 1.298(4)
O4 C17 1.381(5)
O4 C22A 1.30(2)
O4 C22B 1.3899(5)
O4 C22C 1.3899(5)
O5 C29 1.320(5)
O6 C28 1.375(6)
O6 C33 1.427(6)
N1 N2 1.389(4)
N1 C1 1.298(5)
N2 C8 1.283(5)
N3 H3 0.8600
N3 C8 1.329(5)
N3 C9 1.469(6)
N4 N5 1.401(4)
N4 C12 1.291(5)
N5 C19 1.289(5)
N6 H6 0.8600
N6 C19 1.339(5)
N6 C20 1.463(5)
N7 N8 1.383(5)
N7 C23 1.300(5)
N8 C30 1.291(5)
N9 H9 0.8600
N9 C30 1.345(5)
N9 C31 1.444(6)
C1 H1 0.9300
C1 C2 1.419(6)
C2 C3 1.429(6)
C2 C7 1.398(6)
C3 H3A 0.9300
C3 C4 1.364(8)
C4 H4 0.9300
C4 C5 1.391(8)
C5 H5 0.9300
C5 C6 1.375(7)
C6 C7 1.426(6)
C9 H9A 0.9700
C9 H9B 0.9700
C9 C10 1.429(8)
C10 H10A 0.9600
C10 H10B 0.9600
C10 H10C 0.9600
C11 H11A 0.9600
C11 H11B 0.9600
C11 H11C 0.9600
C12 H12 0.9300
C12 C13 1.423(6)
C13 C14 1.413(6)
C13 C18 1.424(5)
C14 H14 0.9300
C14 C15 1.345(7)
C15 H15 0.9300
C15 C16 1.372(7)
C16 H16 0.9300
C16 C17 1.369(6)
C17 C18 1.423(6)
C20 H20A 0.9700
C20 H20B 0.9700
C20 C21 1.480(7)
C21 H21A 0.9600
C21 H21B 0.9600
C21 H21C 0.9600
C23 H23 0.9300
C23 C24 1.436(6)
C24 C25 1.412(5)
C24 C29 1.400(6)
C25 H25 0.9300
C25 C26 1.369(7)
C26 H26 0.9300
C26 C27 1.379(8)
C27 H27 0.9300
C27 C28 1.368(7)
C28 C29 1.427(6)
C31 H31A 0.9700
C31 H31B 0.9700
C31 C32 1.521(9)
C32 H32A 0.9600
C32 H32B 0.9600
C32 H32C 0.9600
C33 H33A 0.9600
C33 H33B 0.9600
C33 H33C 0.9600
O7 C35 1.164(8)
O8 C35 1.323(9)
O8 C36 1.448(9)
C34 H34A 0.9600
C34 H34B 0.9600
C34 H34C 0.9600
C34 C35 1.515(11)
C36 H36A 0.9700
C36 H36B 0.9700
C36 C37 1.408(12)
C37 H37A 0.9600
C37 H37B 0.9600
C37 H37C 0.9600
C22A H22A 0.9600
C22A H22B 0.9600
C22A H22C 0.9600
C22B H22D 0.9600
C22B H22E 0.9600
C22B H22F 0.9600
C22C H22G 0.9600
C22C H22H 0.9600
C22C H22I 0.9600
